data_2214548
loop_
_publ_author_name
'Graham Smith'
'Urs D. Wermuth'
'Jonathan M. White'

_publ_section_title
;
 4-Chloroanilinium hydrogen (2<i>R</i>,3<i>R</i>)-tartrate monohydrate
;
_journal_coeditor_code BT2426
_journal_issue 8
_journal_name_full 'Acta Crystallographica Section E'
_journal_page_first o3432
_journal_page_last o3433
_journal_paper_doi 10.1107/S1600536807032473
_journal_volume 63
_journal_year 2007
_chemical_formula_iupac 'C6 H7 Cl N +, C4 H5 O6 -, H2 O'
_chemical_formula_moiety 'C6 H7 Cl N +, C4 H5 O6 -, H2 O'
_chemical_formula_sum 'C10 H14 Cl N O7'
_chemical_formula_weight 295.67
_chemical_melting_point 443
_chemical_name_common '4-chloroaniliniun hydrogen L-(+)-tartrate monohydrate'
_chemical_name_systematic
;
4-chloroanilinium hydrogen (2R,3R)-tartrate monohydrate
;
_space_group_IT_number 4
_symmetry_cell_setting monoclinic
_symmetry_space_group_name_Hall 'P 2yb'
_symmetry_space_group_name_H-M 'P 1 21 1'
_atom_sites_solution_hydrogens geom
_atom_sites_solution_primary direct
_atom_sites_solution_secondary difmap
_audit_creation_method SHELXL97
_cell_angle_alpha 90.00
_cell_angle_beta 97.880(4)
_cell_angle_gamma 90.00
_cell_formula_units_Z 4
_cell_length_a 7.3437(15)
_cell_length_b 10.850(2)
_cell_length_c 15.971(3)
_cell_measurement_reflns_used 1450
_cell_measurement_temperature 130(2)
_cell_measurement_theta_max 22.54
_cell_measurement_theta_min 2.92
_cell_volume 1260.5(4)
_computing_cell_refinement 'SAINT (Bruker, 1999)'
_computing_data_collection 'SMART (Bruker, 2000)'
_computing_data_reduction SAINT
_computing_molecular_graphics 'PLATON (Spek, 2003)'
_computing_publication_material PLATON
_computing_structure_refinement 'SHELXL97 (Sheldrick, 1997)'
_computing_structure_solution 'SHELXS97 Sheldrick, 1997)'
_diffrn_ambient_temperature 130(2)
_diffrn_measured_fraction_theta_full 0.997
_diffrn_measured_fraction_theta_max 0.997
_diffrn_measurement_device_type 'Bruker SMART CCD'
_diffrn_measurement_method '\f and \w'
_diffrn_radiation_monochromator graphite
_diffrn_radiation_source 'sealed tube'
_diffrn_radiation_type MoK\a
_diffrn_radiation_wavelength 0.71073
_diffrn_reflns_av_R_equivalents 0.0872
_diffrn_reflns_av_sigmaI/netI 0.1069
_diffrn_reflns_limit_h_max 8
_diffrn_reflns_limit_h_min -8
_diffrn_reflns_limit_k_max 11
_diffrn_reflns_limit_k_min -12
_diffrn_reflns_limit_l_max 11
_diffrn_reflns_limit_l_min -18
_diffrn_reflns_number 6196
_diffrn_reflns_theta_full 25.00
_diffrn_reflns_theta_max 25.00
_diffrn_reflns_theta_min 1.29
_diffrn_standards_decay_% 0
_exptl_absorpt_coefficient_mu 0.333
_exptl_absorpt_correction_T_max 0.98
_exptl_absorpt_correction_T_min 0.93
_exptl_absorpt_correction_type multi-scan
_exptl_absorpt_process_details '(SADABS; Bruker, 1999)'
_exptl_crystal_colour colourless
_exptl_crystal_density_diffrn 1.558
_exptl_crystal_density_method 'not measured'
_exptl_crystal_description needle
_exptl_crystal_F_000 616
_exptl_crystal_size_max 0.45
_exptl_crystal_size_mid 0.15
_exptl_crystal_size_min 0.05
_refine_diff_density_max 0.791
_refine_diff_density_min -0.586
_refine_ls_abs_structure_details 'Flack (1983), 1857 Friedel pairs'
_refine_ls_abs_structure_Flack 0.02(6)
_refine_ls_extinction_method none
_refine_ls_goodness_of_fit_ref 1.061
_refine_ls_hydrogen_treatment noref
_refine_ls_matrix_type full
_refine_ls_number_parameters 342
_refine_ls_number_reflns 4197
_refine_ls_number_restraints 1
_refine_ls_restrained_S_all 1.061
_refine_ls_R_factor_all 0.0889
_refine_ls_R_factor_gt 0.0759
_refine_ls_shift/su_max 0.000
_refine_ls_shift/su_mean 0.000
_refine_ls_structure_factor_coef Fsqd
_refine_ls_weighting_details 'calc w=1/[\s^2^(Fo^2^)+(0.0989P)^2^] where P=(Fo^2^+2Fc^2^)/3'
_refine_ls_weighting_scheme calc
_refine_ls_wR_factor_gt 0.1897
_refine_ls_wR_factor_ref 0.1971
_reflns_number_gt 3319
_reflns_number_total 4197
_reflns_threshold_expression I>2\s(I)
_cod_data_source_file bt2426.cif
_cod_data_source_block I
_cod_original_sg_symbol_H-M 'P 21'
_cod_database_code 2214548
_cod_database_fobs_code 2214548

loop_
_symmetry_equiv_pos_as_xyz
'x, y, z'
'-x, y+1/2, -z'

loop_
_atom_site_aniso_label
_atom_site_aniso_U_11
_atom_site_aniso_U_22
_atom_site_aniso_U_33
_atom_site_aniso_U_12
_atom_site_aniso_U_13
_atom_site_aniso_U_23
Cl4A 0.0468(12) 0.0268(10) 0.0363(11) 0.0033(9) 0.0056(9) 0.0137(9)
N1A 0.021(3) 0.016(3) 0.024(3) -0.002(2) 0.010(2) -0.002(2)
C1A 0.020(3) 0.017(3) 0.023(4) -0.003(3) 0.000(3) -0.001(3)
C2A 0.034(4) 0.018(4) 0.028(4) -0.010(3) 0.007(3) 0.000(3)
C3A 0.028(4) 0.023(4) 0.021(4) -0.007(3) 0.005(3) -0.003(3)
C4A 0.023(4) 0.020(4) 0.027(4) 0.000(3) 0.002(3) 0.009(3)
C5A 0.026(4) 0.013(3) 0.038(4) -0.004(3) 0.011(3) -0.002(3)
C6A 0.019(4) 0.017(4) 0.030(4) -0.004(3) 0.007(3) -0.009(3)
Cl4B 0.0475(13) 0.0352(11) 0.0515(13) -0.0046(10) 0.0158(10) -0.0212(10)
N1B 0.019(3) 0.013(3) 0.026(3) -0.003(2) 0.005(2) 0.001(2)
C1B 0.019(3) 0.019(4) 0.022(4) -0.009(3) 0.008(3) -0.001(3)
C2B 0.033(4) 0.019(4) 0.024(4) -0.001(3) 0.014(3) 0.004(3)
C3B 0.028(4) 0.016(4) 0.043(5) -0.001(3) 0.017(3) -0.003(3)
C4B 0.021(4) 0.024(4) 0.038(5) -0.006(3) 0.012(3) -0.014(3)
C5B 0.031(4) 0.037(5) 0.023(4) 0.004(3) 0.002(3) 0.001(3)
C6B 0.031(4) 0.014(3) 0.036(4) 0.002(3) 0.007(3) 0.001(3)
O11D 0.011(2) 0.024(2) 0.027(3) 0.002(2) 0.0040(19) -0.006(2)
O12D 0.015(2) 0.020(3) 0.035(3) 0.004(2) 0.010(2) -0.003(2)
O21D 0.020(3) 0.014(2) 0.028(3) 0.002(2) -0.003(2) -0.005(2)
O31D 0.029(3) 0.011(2) 0.039(3) 0.002(2) 0.014(2) 0.000(2)
O41D 0.026(3) 0.016(2) 0.032(3) 0.007(2) 0.011(2) 0.001(2)
O42D 0.023(3) 0.026(3) 0.036(3) 0.004(2) 0.008(2) 0.006(3)
C1D 0.025(4) 0.014(3) 0.013(3) -0.003(3) 0.003(3) 0.002(3)
C2D 0.018(3) 0.013(3) 0.013(3) -0.004(3) 0.003(3) -0.004(3)
C3D 0.021(3) 0.011(3) 0.027(4) -0.001(3) 0.003(3) -0.005(3)
C4D 0.025(4) 0.012(3) 0.025(4) 0.002(3) 0.006(3) -0.003(3)
O11C 0.021(2) 0.025(3) 0.022(2) -0.001(2) 0.007(2) -0.006(2)
O12C 0.016(2) 0.044(3) 0.024(3) -0.001(2) 0.002(2) -0.009(2)
O21C 0.020(3) 0.026(3) 0.030(3) 0.010(2) 0.006(2) -0.008(2)
O31C 0.021(3) 0.024(3) 0.031(3) 0.006(2) 0.009(2) 0.007(2)
O41C 0.020(2) 0.030(3) 0.032(3) -0.006(2) 0.004(2) 0.005(2)
O42C 0.018(2) 0.021(2) 0.019(2) 0.004(2) -0.0018(19) -0.003(2)
C1C 0.025(4) 0.014(3) 0.018(4) 0.004(3) 0.013(3) 0.003(3)
C2C 0.020(3) 0.014(3) 0.020(3) 0.005(3) 0.009(3) -0.005(3)
C3C 0.029(4) 0.018(3) 0.017(3) 0.006(3) 0.008(3) 0.001(3)
C4C 0.032(4) 0.011(3) 0.021(4) 0.000(3) 0.011(3) -0.006(3)
O1W 0.022(3) 0.027(3) 0.034(3) -0.004(2) 0.005(2) 0.001(2)
O2W 0.036(3) 0.044(4) 0.045(4) -0.001(3) 0.007(3) -0.002(3)

loop_
_atom_site_type_symbol
_atom_site_label
_atom_site_fract_x
_atom_site_fract_y
_atom_site_fract_z
_atom_site_U_iso_or_equiv
_atom_site_thermal_displace_type
_atom_site_calc_flag
_atom_site_refinement_flags
_atom_site_occupancy
Cl Cl4A 0.9564(3) 0.55789(17) 0.48663(12) 0.0366(6) Uani . . 1.000
N N1A 0.6345(8) 0.9058(5) 0.2194(3) 0.0197(17) Uani . . 1.000
C C1A 0.7105(9) 0.8202(7) 0.2862(4) 0.0203(19) Uani . . 1.000
C C2A 0.7486(10) 0.8612(6) 0.3678(5) 0.026(2) Uani . . 1.000
C C3A 0.8266(10) 0.7810(6) 0.4301(4) 0.024(2) Uani . . 1.000
C C4A 0.8612(10) 0.6607(6) 0.4076(4) 0.024(2) Uani . . 1.000
C C5A 0.8207(9) 0.6193(6) 0.3260(4) 0.025(2) Uani . . 1.000
C C6A 0.7471(9) 0.6994(6) 0.2644(4) 0.022(2) Uani . . 1.000
Cl Cl4B 0.3364(3) 0.82187(19) 0.47195(13) 0.0439(7) Uani . . 1.000
N N1B 0.3270(7) 0.4358(5) 0.2080(3) 0.0192(17) Uani . . 1.000
C C1B 0.3282(9) 0.5305(6) 0.2730(4) 0.020(2) Uani . . 1.000
C C2B 0.2610(10) 0.6462(6) 0.2512(5) 0.024(2) Uani . . 1.000
C C3B 0.2671(10) 0.7368(7) 0.3126(5) 0.028(3) Uani . . 1.000
C C4B 0.3326(10) 0.7061(7) 0.3945(5) 0.027(3) Uani . . 1.000
C C5B 0.3993(10) 0.5903(7) 0.4180(5) 0.031(3) Uani . . 1.000
C C6B 0.3935(10) 0.5014(6) 0.3561(5) 0.027(2) Uani . . 1.000
O O11D 1.3279(6) 0.1806(4) 0.3335(3) 0.0205(14) Uani . . 1.000
O O12D 1.2998(6) 0.0308(4) 0.2370(3) 0.0227(16) Uani . . 1.000
O O21D 0.9331(6) 0.0562(5) 0.2059(3) 0.0213(16) Uani . . 1.000
O O31D 1.0026(6) 0.3206(4) 0.2331(3) 0.0255(16) Uani . . 1.000
O O41D 0.6701(6) 0.1617(4) 0.3335(3) 0.0240(16) Uani . . 1.000
O O42D 0.6568(6) 0.3134(5) 0.2385(3) 0.0280(17) Uani . . 1.000
C C1D 1.2342(9) 0.1077(6) 0.2827(4) 0.0173(19) Uani . . 1.000
C C2D 1.0252(8) 0.1109(6) 0.2818(4) 0.0146(17) Uani . . 1.000
C C3D 0.9500(9) 0.2378(6) 0.2957(4) 0.0197(19) Uani . . 1.000
C C4D 0.7397(9) 0.2382(6) 0.2880(4) 0.020(2) Uani . . 1.000
O O11C 0.7704(6) 0.7011(4) -0.0581(3) 0.0223(14) Uani . . 1.000
O O12C 0.8064(6) 0.7839(5) 0.0707(3) 0.0281(16) Uani . . 1.000
O O21C 0.4577(6) 0.8208(5) 0.0689(3) 0.0251(17) Uani . . 1.000
O O31C 0.5071(6) 0.5544(5) 0.0801(3) 0.0248(17) Uani . . 1.000
O O41C 0.1507(6) 0.5520(5) 0.0570(3) 0.0273(16) Uani . . 1.000
O O42C 0.1257(6) 0.6830(4) -0.0542(3) 0.0197(12) Uani . . 1.000
C C1C 0.7086(9) 0.7465(6) 0.0082(4) 0.018(2) Uani . . 1.000
C C2C 0.5001(9) 0.7479(6) 0.0013(4) 0.0174(17) Uani . . 1.000
C C3C 0.4269(9) 0.6155(6) 0.0054(4) 0.0209(19) Uani . . 1.000
C C4C 0.2190(10) 0.6152(6) 0.0028(4) 0.021(2) Uani . . 1.000
O O1W 0.8354(7) 0.4453(5) 0.0895(3) 0.0276(17) Uani . . 1.000
O O2W 0.1433(8) 0.8814(5) 0.1023(4) 0.042(2) Uani . . 1.000
H H2A 0.7218 0.9438 0.3816 0.032 Uiso calc R 1.000
H H3A 0.8558 0.8078 0.4869 0.029 Uiso calc R 1.000
H H5A 0.8435 0.5360 0.3125 0.030 Uiso calc R 1.000
H H6A 0.7213 0.6729 0.2073 0.026 Uiso calc R 1.000
H H11A 0.617 0.865 0.169 0.035 Uiso . . 1.000
H H12A 0.714 0.970 0.215 0.036 Uiso . . 1.000
H H13A 0.526 0.934 0.231 0.030 Uiso . . 1.000
H H2B 0.2108 0.6637 0.1944 0.029 Uiso calc R 1.000
H H3B 0.2269 0.8183 0.2983 0.033 Uiso calc R 1.000
H H5B 0.4475 0.5725 0.4750 0.037 Uiso calc R 1.000
H H6B 0.4343 0.4201 0.3705 0.032 Uiso calc R 1.000
H H11B 0.375 0.366 0.233 0.029 Uiso . . 1.000
H H12B 0.390 0.460 0.168 0.031 Uiso . . 1.000
H H13B 0.209 0.424 0.183 0.033 Uiso . . 1.000
H H2D 0.9973 0.0583 0.3298 0.018 Uiso calc R 1.000
H H3D 1.0024 0.2678 0.3532 0.024 Uiso calc R 1.000
H H11D 1.450 0.174 0.334 0.060 Uiso . . 1.000
H H21D 0.908 0.108 0.176 0.070 Uiso . . 1.000
H H31D 0.890 0.360 0.215 0.041 Uiso . . 1.000
H H2C 0.4472 0.7867 -0.0534 0.021 Uiso calc R 1.000
H H3C 0.4585 0.5688 -0.0446 0.025 Uiso calc R 1.000
H H11C 0.893 0.695 -0.056 0.042 Uiso . . 1.000
H H21C 0.345 0.842 0.058 0.051 Uiso . . 1.000
H H31C 0.609 0.525 0.073 0.060 Uiso . . 1.000
H H11W 0.847 0.364 0.079 0.062 Uiso . . 1.000
H H12W 0.948 0.478 0.091 0.061 Uiso . . 1.000
H H21W 0.031 0.873 0.099 0.040 Uiso . . 1.000
H H22W 0.193 0.928 0.145 0.052 Uiso . . 1.000

loop_
_atom_type_symbol
_atom_type_description
_atom_type_scat_dispersion_real
_atom_type_scat_dispersion_imag
_atom_type_scat_source
C C 0.0033 0.0016 'International Tables Vol C Tables 4.2.6.8 and 6.1.1.4'
H H 0.0000 0.0000 'International Tables Vol C Tables 4.2.6.8 and 6.1.1.4'
N N 0.0061 0.0033 'International Tables Vol C Tables 4.2.6.8 and 6.1.1.4'
O O 0.0106 0.0060 'International Tables Vol C Tables 4.2.6.8 and 6.1.1.4'
Cl Cl 0.1484 0.1585 'International Tables Vol C Tables 4.2.6.8 and 6.1.1.4'

loop_
_geom_angle_atom_site_label_1
_geom_angle_atom_site_label_2
_geom_angle_atom_site_label_3
_geom_angle
_geom_angle_publ_flag
C1C O11C H11C 117 no
C2C O21C H21C 108 no
C3C O31C H31C 110 no
C1D O11D H11D 114 no
C2D O21D H21D 106 no
C3D O31D H31D 101 no
H11W O1W H12W 106 no
H12A N1A H13A 110 no
H11A N1A H13A 109 no
H11A N1A H12A 108 no
C1A N1A H11A 109 no
C1A N1A H12A 111 no
C1A N1A H13A 109 no
H21W O2W H22W 115 no
H12B N1B H13B 107 no
C1B N1B H11B 108 no
C1B N1B H12B 111 no
H11B N1B H12B 111 no
H11B N1B H13B 111 no
C1B N1B H13B 109 no
N1A C1A C2A 119.6(6) no
N1A C1A C6A 118.8(6) no
C2A C1A C6A 121.5(6) no
C1A C2A C3A 119.3(6) no
C2A C3A C4A 118.5(6) no
C3A C4A C5A 122.1(6) no
Cl4A C4A C5A 119.2(5) no
Cl4A C4A C3A 118.7(5) no
C4A C5A C6A 119.2(6) no
C1A C6A C5A 119.3(6) no
C3A C2A H2A 120.00 no
C1A C2A H2A 120.00 no
C4A C3A H3A 121.00 no
C2A C3A H3A 121.00 no
C6A C5A H5A 120.00 no
C4A C5A H5A 120.00 no
C5A C6A H6A 120.00 no
C1A C6A H6A 120.00 no
C2B C1B C6B 121.0(6) no
N1B C1B C6B 119.3(6) no
N1B C1B C2B 119.7(6) no
C1B C2B C3B 119.5(7) no
C2B C3B C4B 118.4(7) no
Cl4B C4B C3B 117.8(6) no
C3B C4B C5B 123.0(7) no
Cl4B C4B C5B 119.2(6) no
C4B C5B C6B 117.8(7) no
C1B C6B C5B 120.1(6) no
C3B C2B H2B 120.00 no
C1B C2B H2B 120.00 no
C4B C3B H3B 121.00 no
C2B C3B H3B 121.00 no
C6B C5B H5B 121.00 no
C4B C5B H5B 121.00 no
C1B C6B H6B 120.00 no
C5B C6B H6B 120.00 no
O11C C1C C2C 113.8(5) no
O12C C1C C2C 122.1(6) no
O11C C1C O12C 124.1(6) no
O21C C2C C3C 112.1(5) no
C1C C2C C3C 110.0(5) no
O21C C2C C1C 106.1(5) no
C2C C3C C4C 110.9(5) no
O31C C3C C4C 108.7(5) no
O31C C3C C2C 111.4(5) no
O41C C4C C3C 118.3(6) no
O41C C4C O42C 124.8(7) no
O42C C4C C3C 116.8(6) no
C1C C2C H2C 110.00 no
C3C C2C H2C 110.00 no
O21C C2C H2C 109.00 no
C4C C3C H3C 109.00 no
O31C C3C H3C 109.00 no
C2C C3C H3C 109.00 no
O12D C1D C2D 118.4(6) no
O11D C1D C2D 116.6(6) no
O11D C1D O12D 124.9(6) no
O21D C2D C1D 110.8(5) no
C1D C2D C3D 113.9(5) no
O21D C2D C3D 111.2(5) no
C2D C3D C4D 112.1(5) no
O31D C3D C4D 107.9(5) no
O31D C3D C2D 109.2(5) no
O41D C4D C3D 115.9(6) no
O42D C4D C3D 117.1(6) no
O41D C4D O42D 127.0(6) no
C1D C2D H2D 107.00 no
C3D C2D H2D 107.00 no
O21D C2D H2D 107.00 no
C4D C3D H3D 109.00 no
O31D C3D H3D 109.00 no
C2D C3D H3D 109.00 no

loop_
_geom_bond_atom_site_label_1
_geom_bond_atom_site_label_2
_geom_bond_distance
_geom_bond_publ_flag
Cl4A C4A 1.756(7) no
Cl4B C4B 1.760(8) no
O11C C1C 1.305(8) no
O12C C1C 1.217(8) no
O21C C2C 1.407(8) no
O31C C3C 1.420(8) no
O41C C4C 1.261(8) no
O42C C4C 1.292(8) no
O11C H11C 0.90 no
O21C H21C 0.85 no
O31C H31C 0.84 no
O11D C1D 1.267(8) no
O12D C1D 1.248(8) no
O21D C2D 1.433(8) no
O31D C3D 1.436(8) no
O41D C4D 1.257(8) no
O42D C4D 1.237(8) no
O11D H11D 0.90 no
O21D H21D 0.74 no
O31D H31D 0.94 no
O1W H11W 0.90 no
O1W H12W 0.90 no
N1A C1A 1.466(9) no
N1A H11A 0.91 no
N1A H13A 0.90 no
N1A H12A 0.92 no
O2W H21W 0.82 no
O2W H22W 0.89 no
N1B C1B 1.460(8) no
N1B H13B 0.91 no
N1B H12B 0.88 no
N1B H11B 0.90 no
C1A C2A 1.369(10) no
C1A C6A 1.392(10) no
C2A C3A 1.385(10) no
C3A C4A 1.387(9) no
C4A C5A 1.372(9) no
C5A C6A 1.367(9) no
C2A H2A 0.9500 no
C3A H3A 0.9500 no
C5A H5A 0.9500 no
C6A H6A 0.9500 no
C1B C6B 1.384(10) no
C1B C2B 1.376(9) no
C2B C3B 1.385(11) no
C3B C4B 1.371(11) no
C4B C5B 1.382(11) no
C5B C6B 1.378(11) no
C2B H2B 0.9500 no
C3B H3B 0.9500 no
C5B H5B 0.9500 no
C6B H6B 0.9500 no
C1C C2C 1.520(9) no
C2C C3C 1.538(9) no
C3C C4C 1.522(10) no
C2C H2C 1.0000 no
C3C H3C 1.0000 no
C1D C2D 1.533(9) no
C2D C3D 1.511(9) no
C3D C4D 1.532(9) no
C2D H2D 1.0000 no
C3D H3D 1.0000 no

loop_
_geom_hbond_atom_site_label_D
_geom_hbond_atom_site_label_H
_geom_hbond_atom_site_label_A
_geom_hbond_site_symmetry_A
_geom_hbond_distance_DH
_geom_hbond_distance_HA
_geom_hbond_distance_DA
_geom_hbond_angle_DHA
_geom_hbond_publ_flag
N1A H11A O12C . 0.91 2.40 3.131(7) 137 yes
N1A H11A O21C . 0.91 1.91 2.731(7) 149 yes
N1A H12A O21D 1_565 0.92 1.889 2.765(8) 160 yes
N1A H13A O12D 1_465 0.90 1.98 2.855(7) 165 yes
N1B H11B O42D . 0.90 2.14 2.747(7) 124 yes
N1B H12B O31C . 0.88 2.02 2.884(7) 166 yes
N1B H12B O41C . 0.88 2.52 2.868(7) 104 yes
N1B H13B O31D 1_455 0.91 2.13 2.768(7) 126 yes
N1B H13B O41C . 0.91 2.43 2.868(7) 109 yes
O11C H11C O42C 1_655 0.90 1.71 2.609(6) 179 yes
O11D H11D O41D 1_655 0.90 1.62 2.521(6) 179 yes
O21C H21C O2W . 0.85 1.78 2.527(7) 145 yes
O31C H31C O1W . 0.84 1.86 2.672(7) 163 yes
O21D H21D O31D . 0.74 2.54 2.936(7) 115 yes
O21D H21D O42C 2_645 0.74 2.09 2.768(7) 151 yes
O31D H31D O1W . 0.94 2.19 2.798(7) 121 yes
O31D H31D O42D . 0.94 1.87 2.554(6) 127 yes
O1W H11W O42C 2_645 0.90 2.02 2.923(7) 179 yes
O1W H12W O41C 1_655 0.90 1.84 2.702(7) 161 yes
O2W H21W O12C 1_455 0.82 1.91 2.674(8) 153 yes
O2W H22W O12D 1_465 0.89 1.92 2.810(8) 179 yes
C2A H2A O41D 1_565 0.95 2.50 3.343(8) 148 no
C2B H2B O41C . 0.95 2.49 3.261(9) 138 no
C3B H3B O12D 1_465 0.95 2.59 3.431(9) 148 no

loop_
_geom_torsion_atom_site_label_1
_geom_torsion_atom_site_label_2
_geom_torsion_atom_site_label_3
_geom_torsion_atom_site_label_4
_geom_torsion
_geom_torsion_publ_flag
N1A C1A C2A C3A -177.7(6) no
C6A C1A C2A C3A 0.5(11) no
N1A C1A C6A C5A 179.0(6) no
C2A C1A C6A C5A 0.8(10) no
C1A C2A C3A C4A -0.9(11) no
C2A C3A C4A Cl4A -178.9(6) no
C2A C3A C4A C5A 0.0(11) no
Cl4A C4A C5A C6A -179.8(5) no
C3A C4A C5A C6A 1.3(11) no
C4A C5A C6A C1A -1.7(10) no
N1B C1B C2B C3B -178.2(6) no
C6B C1B C2B C3B 3.2(11) no
N1B C1B C6B C5B 178.6(6) no
C2B C1B C6B C5B -2.8(11) no
C1B C2B C3B C4B -3.1(11) no
C2B C3B C4B Cl4B -179.1(6) no
C2B C3B C4B C5B 2.6(12) no
Cl4B C4B C5B C6B 179.6(6) no
C3B C4B C5B C6B -2.1(11) no
C4B C5B C6B C1B 2.2(11) no
O11C C1C C2C O21C -168.5(5) no
O11C C1C C2C C3C 70.0(7) no
O12C C1C C2C O21C 12.0(9) no
O12C C1C C2C C3C -109.5(7) no
O21C C2C C3C O31C -61.7(7) no
O21C C2C C3C C4C 59.6(7) no
C1C C2C C3C O31C 56.1(7) no
C1C C2C C3C C4C 177.3(5) no
O31C C3C C4C O41C -8.5(8) no
O31C C3C C4C O42C 169.8(5) no
C2C C3C C4C O41C -131.2(6) no
C2C C3C C4C O42C 47.1(7) no
O11D C1D C2D O21D 161.6(5) no
O11D C1D C2D C3D 35.4(8) no
O12D C1D C2D O21D -21.6(8) no
O12D C1D C2D C3D -147.8(6) no
O21D C2D C3D O31D -69.5(6) no
O21D C2D C3D C4D 49.9(7) no
C1D C2D C3D O31D 56.5(7) no
C1D C2D C3D C4D 175.9(5) no
O31D C3D C4D O41D 173.8(5) no
O31D C3D C4D O42D -6.5(8) no
C2D C3D C4D O41D 53.6(7) no
C2D C3D C4D O42D -126.8(6) no

loop_
_cod_related_entry_id
_cod_related_entry_database
_cod_related_entry_code
1 ChemSpider 26231100
